data_4325730
loop_
_publ_author_name
'Dong-Fang Zhou'
'Qiu-Yun Chen'
'Yan Qi'
'Hai-Jian Fu'
'Zan Li'
'Kai-Di Zhao'
'Jing Gao'

_publ_section_title
;
 Anticancer Activity, Attenuation on the Absorption of Calcium in
 Mitochondria, and Catalase Activity for Manganese Complexes of
 N-Substituted Di(picolyl)amine
;
_journal_name_full 'Inorganic Chemistry'
_journal_page_first 6929
_journal_page_last 6937
_journal_paper_doi 10.1021/ic200004y
_journal_volume 50
_journal_year 2011
_chemical_formula_sum 'C30 H48 F6 Mn2 N6 O14 P'
_chemical_formula_weight 971.59
_chemical_name_systematic
; 
 ? 
;
_space_group_IT_number 2
_symmetry_cell_setting triclinic
_symmetry_space_group_name_Hall '-P 1'
_symmetry_space_group_name_H-M 'P -1'
_atom_sites_solution_hydrogens geom
_atom_sites_solution_primary direct
_atom_sites_solution_secondary difmap
_audit_creation_method SHELXL-97
_cell_angle_alpha 67.04(2)
_cell_angle_beta 64.89(2)
_cell_angle_gamma 88.32(2)
_cell_formula_units_Z 1
_cell_length_a 10.492(2)
_cell_length_b 10.727(2)
_cell_length_c 11.137(2)
_cell_measurement_reflns_used 7511
_cell_measurement_temperature 293(2)
_cell_measurement_theta_max 29.1532
_cell_measurement_theta_min 2.7568
_cell_volume 1031.0(4)
_computing_structure_refinement 'SHELXL-97 (Sheldrick, 1997)'
_computing_structure_solution 'SHELXS-97 (Sheldrick, 1990)'
_diffrn_ambient_temperature 293(2)
_diffrn_measured_fraction_theta_full 0.969
_diffrn_measured_fraction_theta_max 0.969
_diffrn_radiation_monochromator graphite
_diffrn_radiation_source 'fine-focus sealed tube'
_diffrn_radiation_type MoK\a
_diffrn_radiation_wavelength 0.71073
_diffrn_reflns_av_R_equivalents 0.0246
_diffrn_reflns_av_sigmaI/netI 0.0406
_diffrn_reflns_limit_h_max 12
_diffrn_reflns_limit_h_min -8
_diffrn_reflns_limit_k_max 13
_diffrn_reflns_limit_k_min -11
_diffrn_reflns_limit_l_max 13
_diffrn_reflns_limit_l_min -11
_diffrn_reflns_number 8356
_diffrn_reflns_theta_full 26.02
_diffrn_reflns_theta_max 26.02
_diffrn_reflns_theta_min 3.25
_exptl_absorpt_coefficient_mu 0.747
_exptl_absorpt_correction_T_max 1.0000
_exptl_absorpt_correction_T_min 0.8142
_exptl_absorpt_correction_type multi-scan
_exptl_crystal_density_diffrn 1.565
_exptl_crystal_F_000 501
_exptl_crystal_size_max 0.2
_exptl_crystal_size_mid 0.2
_exptl_crystal_size_min 0.2
_refine_diff_density_max 0.624
_refine_diff_density_min -0.539
_refine_diff_density_rms 0.067
_refine_ls_extinction_method none
_refine_ls_goodness_of_fit_ref 1.068
_refine_ls_hydrogen_treatment constr
_refine_ls_matrix_type full
_refine_ls_number_parameters 268
_refine_ls_number_reflns 3938
_refine_ls_number_restraints 0
_refine_ls_restrained_S_all 1.068
_refine_ls_R_factor_all 0.0767
_refine_ls_R_factor_gt 0.0617
_refine_ls_shift/su_max 0.000
_refine_ls_shift/su_mean 0.000
_refine_ls_structure_factor_coef Fsqd
_refine_ls_weighting_details 'calc w=1/[\s^2^(Fo^2^)+(0.1206P)^2^+0.0920P] where P=(Fo^2^+2Fc^2^)/3'
_refine_ls_weighting_scheme calc
_refine_ls_wR_factor_gt 0.1760
_refine_ls_wR_factor_ref 0.1979
_reflns_number_gt 2855
_reflns_number_total 3938
_reflns_threshold_expression >2sigma(I)
_cod_data_source_file ic200004y_si_002.cif
_cod_data_source_block a
_cod_original_cell_volume 1031.0(3)
_cod_database_code 4325730

loop_
_symmetry_equiv_pos_as_xyz
'x, y, z'
'-x, -y, -z'

loop_
_atom_site_label
_atom_site_type_symbol
_atom_site_fract_x
_atom_site_fract_y
_atom_site_fract_z
_atom_site_U_iso_or_equiv
_atom_site_adp_type
_atom_site_occupancy
_atom_site_symmetry_multiplicity
_atom_site_calc_flag
_atom_site_refinement_flags
Mn1 Mn 0.06384(5) 0.10506(4) 0.49943(5) 0.0534(2) Uani 1 1 d .
P1 P 0.5000 1.0000 0.0000 0.1210(9) Uani 1 2 d S
F1 F 0.6532(4) 0.9643(6) -0.0328(5) 0.1725(19) Uani 1 1 d .
F2 F 0.4424(5) 0.8579(6) 0.0165(6) 0.197(2) Uani 1 1 d .
F3 F 0.4566(4) 0.9371(6) 0.1687(4) 0.177(2) Uani 1 1 d .
C1 C -0.0029(5) -0.0771(4) 0.8229(4) 0.0671(10) Uani 1 1 d .
H1A H -0.0970 -0.0919 0.8398 0.081 Uiso 1 1 calc R
C2 C 0.0307(6) -0.1319(5) 0.9375(5) 0.0925(15) Uani 1 1 d .
H2A H -0.0392 -0.1857 1.0312 0.111 Uiso 1 1 calc R
C3 C 0.1693(8) -0.1056(6) 0.9110(7) 0.1078(18) Uani 1 1 d .
H3A H 0.1936 -0.1405 0.9876 0.129 Uiso 1 1 calc R
C4 C 0.2711(6) -0.0292(6) 0.7739(6) 0.0880(13) Uani 1 1 d .
H4A H 0.3649 -0.0102 0.7562 0.106 Uiso 1 1 calc R
C5 C 0.2339(4) 0.0197(4) 0.6613(4) 0.0592(8) Uani 1 1 d .
C6 C 0.3387(4) 0.0961(4) 0.5046(4) 0.0660(10) Uani 1 1 d .
H6A H 0.4221 0.1407 0.4978 0.079 Uiso 1 1 calc R
H6B H 0.3690 0.0326 0.4592 0.079 Uiso 1 1 calc R
C7 C 0.2630(5) 0.3220(4) 0.4616(6) 0.0836(13) Uani 1 1 d .
H7A H 0.2953 0.4040 0.3711 0.100 Uiso 1 1 calc R
H7B H 0.3276 0.3220 0.5033 0.100 Uiso 1 1 calc R
C8 C 0.1171(5) 0.3290(3) 0.5644(5) 0.0687(10) Uani 1 1 d .
C9 C 0.0954(6) 0.4181(4) 0.6298(5) 0.0783(12) Uani 1 1 d .
H9A H 0.1729 0.4726 0.6147 0.094 Uiso 1 1 calc R
C10 C -0.0397(6) 0.4265(4) 0.7166(5) 0.0830(13) Uani 1 1 d .
H10A H -0.0555 0.4862 0.7617 0.100 Uiso 1 1 calc R
C11 C -0.1532(6) 0.3450(4) 0.7370(5) 0.0793(12) Uani 1 1 d .
H11A H -0.2465 0.3502 0.7945 0.095 Uiso 1 1 calc R
C12 C -0.1255(4) 0.2561(4) 0.6706(4) 0.0634(9) Uani 1 1 d .
H12A H -0.2013 0.1997 0.6854 0.076 Uiso 1 1 calc R
C13 C 0.3434(4) 0.2379(4) 0.2679(4) 0.0712(10) Uani 1 1 d .
H13A H 0.3552 0.1517 0.2562 0.085 Uiso 1 1 calc R
C14 C 0.2355(4) 0.3018(4) 0.2098(5) 0.0746(11) Uani 1 1 d .
C15 C 0.4903(5) 0.3250(5) 0.1814(6) 0.0968(16) Uani 1 1 d .
H15A H 0.5523 0.2795 0.2217 0.145 Uiso 1 1 calc R
H15B H 0.4833 0.4125 0.1861 0.145 Uiso 1 1 calc R
H15C H 0.5282 0.3381 0.0815 0.145 Uiso 1 1 calc R
N1 N 0.0978(3) -0.0026(3) 0.6873(3) 0.0538(7) Uani 1 1 d .
N2 N 0.2720(3) 0.1998(3) 0.4281(4) 0.0595(7) Uani 1 1 d .
N3 N 0.0085(3) 0.2491(3) 0.5846(3) 0.0570(7) Uani 1 1 d .
O1 O 0.1038(3) 0.2559(2) 0.3017(3) 0.0681(7) Uani 1 1 d .
O2 O 0.2766(4) 0.3876(4) 0.0860(4) 0.1304(17) Uani 1 1 d .
O3 O -0.1180(3) 0.0290(2) 0.5645(3) 0.0618(7) Uani 1 1 d .
O4 O 0.5415(8) 0.3774(11) 0.5413(10) 0.260(4) Uani 1 1 d .
O5 O 0.7591(8) 0.2747(6) 0.3735(9) 0.215(3) Uani 1 1 d .
O6 O 0.8531(6) 0.4858(9) 0.0926(7) 0.210(3) Uani 1 1 d .
O7 O 0.3560(19) 0.3183(14) 0.7951(14) 0.438(9) Uani 1 1 d .

loop_
_atom_site_aniso_label
_atom_site_aniso_U_11
_atom_site_aniso_U_22
_atom_site_aniso_U_33
_atom_site_aniso_U_23
_atom_site_aniso_U_13
_atom_site_aniso_U_12
Mn1 0.0492(4) 0.0432(3) 0.0563(4) -0.0172(3) -0.0170(3) 0.0075(2)
P1 0.0504(10) 0.221(3) 0.1004(15) -0.0912(18) -0.0186(10) 0.0087(13)
F1 0.0613(19) 0.293(6) 0.166(4) -0.116(4) -0.034(2) 0.033(3)
F2 0.114(3) 0.251(5) 0.231(6) -0.150(5) -0.035(3) -0.015(3)
F3 0.096(3) 0.309(6) 0.101(3) -0.077(3) -0.029(2) -0.003(3)
C1 0.076(3) 0.067(2) 0.053(2) -0.0220(17) -0.0264(19) -0.0004(18)
C2 0.112(4) 0.090(3) 0.056(2) -0.019(2) -0.031(3) 0.005(3)
C3 0.139(5) 0.124(4) 0.087(4) -0.042(3) -0.077(4) 0.037(4)
C4 0.088(3) 0.114(4) 0.091(3) -0.043(3) -0.066(3) 0.032(3)
C5 0.057(2) 0.0584(18) 0.073(2) -0.0289(17) -0.0375(19) 0.0129(15)
C6 0.051(2) 0.065(2) 0.081(3) -0.0280(19) -0.032(2) 0.0107(16)
C7 0.078(3) 0.055(2) 0.110(4) -0.030(2) -0.038(3) -0.0001(19)
C8 0.076(3) 0.0459(18) 0.078(3) -0.0165(17) -0.037(2) 0.0098(17)
C9 0.112(4) 0.058(2) 0.086(3) -0.037(2) -0.057(3) 0.021(2)
C10 0.124(4) 0.063(2) 0.084(3) -0.040(2) -0.058(3) 0.030(2)
C11 0.094(3) 0.078(3) 0.065(2) -0.032(2) -0.033(2) 0.037(2)
C12 0.071(3) 0.060(2) 0.060(2) -0.0240(17) -0.031(2) 0.0211(17)
C13 0.054(2) 0.063(2) 0.070(2) -0.0137(18) -0.0164(19) -0.0034(17)
C14 0.062(2) 0.060(2) 0.077(3) -0.0100(19) -0.025(2) -0.0036(18)
C15 0.059(3) 0.097(3) 0.092(3) -0.016(3) -0.016(2) -0.015(2)
N1 0.0559(17) 0.0524(15) 0.0565(16) -0.0207(12) -0.0299(14) 0.0077(12)
N2 0.0477(16) 0.0458(14) 0.0699(19) -0.0165(13) -0.0200(14) 0.0040(12)
N3 0.0607(19) 0.0467(14) 0.0591(17) -0.0182(13) -0.0268(15) 0.0147(13)
O1 0.0557(16) 0.0586(14) 0.0856(19) -0.0296(13) -0.0280(14) 0.0032(11)
O2 0.090(3) 0.117(3) 0.099(3) 0.031(2) -0.035(2) -0.014(2)
O3 0.0514(14) 0.0527(13) 0.0574(14) -0.0164(11) -0.0099(12) 0.0135(10)
O4 0.166(7) 0.335(11) 0.278(10) -0.139(9) -0.087(6) 0.044(7)
O5 0.318(9) 0.183(5) 0.375(9) -0.202(6) -0.287(8) 0.162(5)
O6 0.129(4) 0.314(8) 0.177(6) -0.077(6) -0.079(4) -0.007(5)
O7 0.60(2) 0.402(17) 0.281(13) -0.175(12) -0.152(13) 0.273(16)

loop_
_atom_type_symbol
_atom_type_description
_atom_type_scat_dispersion_real
_atom_type_scat_dispersion_imag
_atom_type_scat_source
C C 0.0033 0.0016 'International Tables Vol C Tables 4.2.6.8 and 6.1.1.4'
H H 0.0000 0.0000 'International Tables Vol C Tables 4.2.6.8 and 6.1.1.4'
F F 0.0171 0.0103 'International Tables Vol C Tables 4.2.6.8 and 6.1.1.4'
Mn Mn 0.3368 0.7283 'International Tables Vol C Tables 4.2.6.8 and 6.1.1.4'
N N 0.0061 0.0033 'International Tables Vol C Tables 4.2.6.8 and 6.1.1.4'
O O 0.0106 0.0060 'International Tables Vol C Tables 4.2.6.8 and 6.1.1.4'
P P 0.1023 0.0942 'International Tables Vol C Tables 4.2.6.8 and 6.1.1.4'

loop_
_geom_angle_atom_site_label_1
_geom_angle_atom_site_label_2
_geom_angle_atom_site_label_3
_geom_angle
_geom_angle_site_symmetry_1
_geom_angle_site_symmetry_3
O3 Mn1 O3 86.33(11) . 2_556
O3 Mn1 O1 101.72(11) . .
O3 Mn1 O1 95.94(11) 2_556 .
O3 Mn1 N3 95.36(12) . .
O3 Mn1 N3 175.24(12) 2_556 .
O1 Mn1 N3 88.07(11) . .
O3 Mn1 N2 177.40(11) . .
O3 Mn1 N2 96.25(12) 2_556 .
O1 Mn1 N2 78.29(11) . .
N3 Mn1 N2 82.04(12) . .
O3 Mn1 N1 101.03(11) . .
O3 Mn1 N1 91.74(11) 2_556 .
O1 Mn1 N1 156.39(11) . .
N3 Mn1 N1 83.58(11) . .
N2 Mn1 N1 78.70(12) . .
O3 Mn1 Mn1 43.26(8) . 2_556
O3 Mn1 Mn1 43.08(8) 2_556 2_556
O1 Mn1 Mn1 102.13(8) . 2_556
N3 Mn1 Mn1 138.44(9) . 2_556
N2 Mn1 Mn1 139.33(9) . 2_556
N1 Mn1 Mn1 98.73(8) . 2_556
F1 P1 F1 180.000(1) . 2_675
F1 P1 F2 87.4(3) . 2_675
F1 P1 F2 92.6(3) 2_675 2_675
F1 P1 F2 92.6(3) . .
F1 P1 F2 87.4(3) 2_675 .
F2 P1 F2 180.000(1) 2_675 .
F1 P1 F3 89.6(2) . 2_675
F1 P1 F3 90.4(2) 2_675 2_675
F2 P1 F3 90.0(3) 2_675 2_675
F2 P1 F3 90.0(3) . 2_675
F1 P1 F3 90.4(2) . .
F1 P1 F3 89.6(2) 2_675 .
F2 P1 F3 90.0(3) 2_675 .
F2 P1 F3 90.0(3) . .
F3 P1 F3 180.000(1) 2_675 .
N1 C1 C2 121.0(4) . .
N1 C1 H1A 119.5 . .
C2 C1 H1A 119.5 . .
C3 C2 C1 118.6(5) . .
C3 C2 H2A 120.7 . .
C1 C2 H2A 120.7 . .
C4 C3 C2 120.5(5) . .
C4 C3 H3A 119.8 . .
C2 C3 H3A 119.8 . .
C3 C4 C5 119.1(5) . .
C3 C4 H4A 120.4 . .
C5 C4 H4A 120.4 . .
N1 C5 C4 120.6(4) . .
N1 C5 C6 115.6(3) . .
C4 C5 C6 123.8(4) . .
N2 C6 C5 109.6(3) . .
N2 C6 H6A 109.7 . .
C5 C6 H6A 109.7 . .
N2 C6 H6B 109.7 . .
C5 C6 H6B 109.7 . .
H6A C6 H6B 108.2 . .
N2 C7 C8 114.5(3) . .
N2 C7 H7A 108.6 . .
C8 C7 H7A 108.6 . .
N2 C7 H7B 108.6 . .
C8 C7 H7B 108.6 . .
H7A C7 H7B 107.6 . .
N3 C8 C9 121.5(4) . .
N3 C8 C7 116.8(4) . .
C9 C8 C7 121.6(4) . .
C10 C9 C8 119.7(4) . .
C10 C9 H9A 120.1 . .
C8 C9 H9A 120.1 . .
C9 C10 C11 119.2(4) . .
C9 C10 H10A 120.4 . .
C11 C10 H10A 120.4 . .
C12 C11 C10 118.8(4) . .
C12 C11 H11A 120.6 . .
C10 C11 H11A 120.6 . .
N3 C12 C11 121.5(4) . .
N3 C12 H12A 119.2 . .
C11 C12 H12A 119.2 . .
N2 C13 C15 116.7(4) . .
N2 C13 C14 106.6(3) . .
C15 C13 C14 113.5(3) . .
N2 C13 H13A 106.5 . .
C15 C13 H13A 106.5 . .
C14 C13 H13A 106.5 . .
O2 C14 O1 124.3(4) . .
O2 C14 C13 120.7(4) . .
O1 C14 C13 115.0(3) . .
C13 C15 H15A 109.5 . .
C13 C15 H15B 109.5 . .
H15A C15 H15B 109.5 . .
C13 C15 H15C 109.5 . .
H15A C15 H15C 109.5 . .
H15B C15 H15C 109.5 . .
C1 N1 C5 120.2(3) . .
C1 N1 Mn1 126.3(3) . .
C5 N1 Mn1 113.3(2) . .
C6 N2 C7 112.1(3) . .
C6 N2 C13 111.8(3) . .
C7 N2 C13 112.1(3) . .
C6 N2 Mn1 106.9(2) . .
C7 N2 Mn1 109.1(2) . .
C13 N2 Mn1 104.3(2) . .
C8 N3 C12 119.3(3) . .
C8 N3 Mn1 115.5(3) . .
C12 N3 Mn1 124.7(3) . .
C14 O1 Mn1 116.4(3) . .
Mn1 O3 Mn1 93.67(11) . 2_556

loop_
_geom_bond_atom_site_label_1
_geom_bond_atom_site_label_2
_geom_bond_distance
_geom_bond_site_symmetry_2
Mn1 O3 1.813(3) .
Mn1 O3 1.819(2) 2_556
Mn1 O1 2.030(3) .
Mn1 N3 2.061(3) .
Mn1 N2 2.112(3) .
Mn1 N1 2.136(3) .
Mn1 Mn1 2.6487(11) 2_556
P1 F1 1.561(4) .
P1 F1 1.561(4) 2_675
P1 F2 1.569(5) 2_675
P1 F2 1.569(5) .
P1 F3 1.580(4) 2_675
P1 F3 1.580(4) .
C1 N1 1.337(5) .
C1 C2 1.372(6) .
C1 H1A 0.9300 .
C2 C3 1.370(8) .
C2 H2A 0.9300 .
C3 C4 1.354(7) .
C3 H3A 0.9300 .
C4 C5 1.375(6) .
C4 H4A 0.9300 .
C5 N1 1.340(4) .
C5 C6 1.495(5) .
C6 N2 1.474(5) .
C6 H6A 0.9700 .
C6 H6B 0.9700 .
C7 N2 1.487(5) .
C7 C8 1.494(6) .
C7 H7A 0.9700 .
C7 H7B 0.9700 .
C8 N3 1.332(5) .
C8 C9 1.373(6) .
C9 C10 1.360(7) .
C9 H9A 0.9300 .
C10 C11 1.382(7) .
C10 H10A 0.9300 .
C11 C12 1.375(6) .
C11 H11A 0.9300 .
C12 N3 1.345(5) .
C12 H12A 0.9300 .
C13 N2 1.492(5) .
C13 C15 1.516(5) .
C13 C14 1.549(6) .
C13 H13A 0.9800 .
C14 O2 1.209(5) .
C14 O1 1.283(5) .
C15 H15A 0.9600 .
C15 H15B 0.9600 .
C15 H15C 0.9600 .
O3 Mn1 1.819(2) 2_556
